data_7231966
loop_
_publ_author_name
'Stevenson, Erin L.'
'Lancaster, Robert W.'
'Buanz, Asma B. M.'
'Price, Louise S.'
'Tocher, Derek A.'
'Price, Sarah L.'

_publ_section_title
;
 The solid state forms of the sex hormone 17-\b-estradiol
;
_journal_issue 13
_journal_name_full CrystEngComm
_journal_page_first 2154
_journal_paper_doi 10.1039/C8CE01874J
_journal_volume 21
_journal_year 2019
_chemical_formula_moiety 'C18 H24 O2, C3 H8 O'
_chemical_formula_sum 'C21 H32 O3'
_chemical_formula_weight 332.46
_chemical_name_systematic 'Beta Estradiol Propanol Solvate'
_space_group_crystal_system orthorhombic
_space_group_IT_number 19
_space_group_name_Hall 'P 2ac 2ab'
_space_group_name_H-M_alt 'P 21 21 21'
_symmetry_space_group_name_Hall 'P 2ac 2ab'
_symmetry_space_group_name_H-M 'P 21 21 21'
_atom_sites_solution_hydrogens mixed
_atom_sites_solution_primary direct
_audit_creation_date 2017-03-05
_audit_creation_method
;
Olex2 1.2
(compiled Mar  2 2017 14:02:25 for OlexSys, GUI svn.r5324)
;
_audit_update_record
;
2018-10-25 deposited with the CCDC.
2018-12-07 downloaded from the CCDC.
;
_cell_angle_alpha 90
_cell_angle_beta 90
_cell_angle_gamma 90
_cell_formula_units_Z 4
_cell_length_a 6.58547(6)
_cell_length_b 23.9331(3)
_cell_length_c 12.23603(11)
_cell_measurement_reflns_used 21844
_cell_measurement_temperature 149.98(10)
_cell_measurement_theta_max 73.5030
_cell_measurement_theta_min 4.0180
_cell_volume 1928.53(3)
_computing_molecular_graphics 'Olex2 (Dolomanov et al., 2009)'
_computing_publication_material 'Olex2 (Dolomanov et al., 2009)'
_computing_structure_refinement 'ShelXL (Sheldrick, 2015)'
_computing_structure_solution 'ShelXS (Sheldrick, 2008)'
_diffrn_ambient_environment N~2~
_diffrn_ambient_temperature 149.98(10)
_diffrn_detector 'CCD plate'
_diffrn_detector_area_resol_mean 5.2031
_diffrn_detector_type Atlas
_diffrn_measured_fraction_theta_full 0.998
_diffrn_measured_fraction_theta_max 0.997
_diffrn_measurement_device 'four-circle diffractometer'
_diffrn_measurement_device_type 'SuperNova, Dual, Cu at zero, Atlas'
_diffrn_measurement_method '\w scans'
_diffrn_orient_matrix_UB_11 -0.1790767000
_diffrn_orient_matrix_UB_12 -0.0300815000
_diffrn_orient_matrix_UB_13 0.0557037000
_diffrn_orient_matrix_UB_21 -0.1208395000
_diffrn_orient_matrix_UB_22 0.0024052000
_diffrn_orient_matrix_UB_23 -0.1076930000
_diffrn_orient_matrix_UB_31 0.0894946000
_diffrn_orient_matrix_UB_32 -0.0568781000
_diffrn_orient_matrix_UB_33 -0.0339852000
_diffrn_radiation_monochromator mirror
_diffrn_radiation_probe x-ray
_diffrn_radiation_type CuK\a
_diffrn_radiation_wavelength 1.54184
_diffrn_reflns_av_R_equivalents 0.0422
_diffrn_reflns_av_unetI/netI 0.0171
_diffrn_reflns_Laue_measured_fraction_full 0.998
_diffrn_reflns_Laue_measured_fraction_max 0.997
_diffrn_reflns_limit_h_max 8
_diffrn_reflns_limit_h_min -8
_diffrn_reflns_limit_k_max 28
_diffrn_reflns_limit_k_min -29
_diffrn_reflns_limit_l_max 15
_diffrn_reflns_limit_l_min -14
_diffrn_reflns_number 29872
_diffrn_reflns_point_group_measured_fraction_full 0.999
_diffrn_reflns_point_group_measured_fraction_max 0.994
_diffrn_reflns_theta_full 67.684
_diffrn_reflns_theta_max 73.640
_diffrn_reflns_theta_min 3.694
_diffrn_source 'sealed X-ray tube'
_diffrn_source_type 'SuperNova (Cu) X-ray Source'
_exptl_absorpt_coefficient_mu 0.585
_exptl_absorpt_correction_T_max 1.00000
_exptl_absorpt_correction_T_min 0.56810
_exptl_absorpt_correction_type multi-scan
_exptl_crystal_colour 'clear colourless'
_exptl_crystal_colour_lustre clear
_exptl_crystal_colour_primary colourless
_exptl_crystal_density_diffrn 1.145
_exptl_crystal_description block
_exptl_crystal_F_000 728
_exptl_crystal_recrystallization_method 'Crystalised from anhydrous n-Propanol'
_exptl_crystal_size_max 0.4
_exptl_crystal_size_mid 0.2
_exptl_crystal_size_min 0.1
_refine_diff_density_max 0.186
_refine_diff_density_min -0.199
_refine_diff_density_rms 0.037
_refine_ls_abs_structure_details
;
 Flack x determined using 1568 quotients [(I+)-(I-)]/[(I+)+(I-)]
 (Parsons, Flack and Wagner, Acta Cryst. B69 (2013) 249-259).
;
_refine_ls_abs_structure_Flack -0.07(6)
_refine_ls_extinction_method none
_refine_ls_goodness_of_fit_ref 1.030
_refine_ls_hydrogen_treatment mixed
_refine_ls_matrix_type full
_refine_ls_number_parameters 225
_refine_ls_number_reflns 3880
_refine_ls_number_restraints 0
_refine_ls_restrained_S_all 1.030
_refine_ls_R_factor_all 0.0366
_refine_ls_R_factor_gt 0.0357
_refine_ls_shift/su_max 0.000
_refine_ls_shift/su_mean 0.000
_refine_ls_structure_factor_coef Fsqd
_refine_ls_weighting_details 'w=1/[\s^2^(Fo^2^)+(0.0650P)^2^+0.2740P] where P=(Fo^2^+2Fc^2^)/3'
_refine_ls_weighting_scheme calc
_refine_ls_wR_factor_gt 0.0975
_refine_ls_wR_factor_ref 0.0989
_reflns_Friedel_coverage 0.719
_reflns_Friedel_fraction_full 0.999
_reflns_Friedel_fraction_max 0.990
_reflns_number_gt 3773
_reflns_number_total 3880
_reflns_threshold_expression 'I > 2\s(I)'
_cod_data_source_file c8ce01874j2.cif
_cod_data_source_block xstr0708
_cod_depositor_comments 'Adding full bibliography for 7231965--7231969.cif.'
_cod_database_code 7231966
_shelx_shelxl_version_number 2016/6
_chemical_oxdiff_formula C21H32O3
_chemical_oxdiff_usercomment 'Propanol solvate'
_shelx_space_group_comment
;
The symmetry employed for this shelxl refinement is uniquely defined
by the following loop, which should always be used as a source of
symmetry information in preference to the above space-group names.
They are only intended as comments.
;
_reflns_odcompleteness_completeness 99.90
_reflns_odcompleteness_iscentric 1
_reflns_odcompleteness_theta 66.49
_olex2_refinement_description
;
1. Fixed Uiso
 At 1.2 times of:
  All C(H) groups, All C(H,H) groups
 At 1.5 times of:
  All C(H,H,H) groups, All O(H) groups
2.a Ternary CH refined with riding coordinates:
 C8(H8), C14(H14), C9(H9), C17(H17)
2.b Secondary CH2 refined with riding coordinates:
 C6(H6A,H6B), C11(H11A,H11B), C12(H12A,H12B), C15(H15A,H15B), C7(H7A,H7B),
 C16(H16A,H16B), C19(H19A,H19B), C20(H20A,H20B)
2.c Aromatic/amide H refined with riding coordinates:
 C4(H4), C2(H2A), C1(H1A)
2.d Idealised Me refined as rotating group:
 C21(H21A,H21B,H21C), C18(H18A,H18B,H18C)
2.e Idealised tetrahedral OH refined as rotating group:
 O2(H2), O3(H3)
;
_olex2_date_sample_data_collection 2017-01-30
_olex2_exptl_crystal_mounting_method 'Nylon Loop'
_olex2_submission_original_sample_id 'Beta Estradiol Propanol Solvate ELS113'
_olex2_submission_special_instructions 'No special instructions were received'

loop_
_space_group_symop_operation_xyz
'x, y, z'
'-x+1/2, -y, z+1/2'
'x+1/2, -y+1/2, -z'
'-x, y+1/2, -z+1/2'

loop_
_atom_site_label
_atom_site_type_symbol
_atom_site_fract_x
_atom_site_fract_y
_atom_site_fract_z
_atom_site_U_iso_or_equiv
_atom_site_adp_type
_atom_site_occupancy
_atom_site_site_symmetry_order
_atom_site_calc_flag
_atom_site_refinement_flags_posn
O1 O -0.9373(2) -0.11819(5) -0.10877(9) 0.0312(3) Uani 1 1 d .
C8 C -0.5943(2) -0.07511(7) 0.37612(13) 0.0246(3) Uani 1 1 d .
H8 H -0.511072 -0.107855 0.358640 0.029 Uiso 1 1 calc R
O2 O -0.5904(2) -0.12814(7) 0.76931(10) 0.0413(3) Uani 1 1 d .
H2 H -0.699612 -0.128669 0.801513 0.062 Uiso 1 1 calc GR
C3 C -0.9149(3) -0.11131(7) 0.00201(13) 0.0259(3) Uani 1 1 d .
C4 C -0.7457(3) -0.08318(7) 0.03950(13) 0.0259(3) Uani 1 1 d .
H4 H -0.651899 -0.069529 -0.010629 0.031 Uiso 1 1 calc R
C5 C -0.7122(2) -0.07473(7) 0.15114(14) 0.0246(3) Uani 1 1 d .
C6 C -0.5245(3) -0.04291(8) 0.18540(14) 0.0295(4) Uani 1 1 d .
H6A H -0.513452 -0.009417 0.141154 0.035 Uiso 1 1 calc R
H6B H -0.405962 -0.065795 0.170851 0.035 Uiso 1 1 calc R
C10 C -0.8507(2) -0.09629(7) 0.22753(13) 0.0245(3) Uani 1 1 d .
C14 C -0.5780(3) -0.06365(7) 0.49772(14) 0.0269(3) Uani 1 1 d .
H14 H -0.678576 -0.034614 0.513830 0.032 Uiso 1 1 calc R
C2 C -1.0569(3) -0.13123(7) 0.07656(13) 0.0281(3) Uani 1 1 d .
H2A H -1.173500 -0.149365 0.052402 0.034 Uiso 1 1 calc R
C11 C -0.8918(3) -0.13839(8) 0.41933(13) 0.0333(4) Uani 1 1 d .
H11A H -0.821041 -0.171927 0.396258 0.040 Uiso 1 1 calc R
H11B H -1.035592 -0.144017 0.406173 0.040 Uiso 1 1 calc R
C1 C -1.0225(3) -0.12368(7) 0.18746(13) 0.0281(3) Uani 1 1 d .
H1A H -1.117334 -0.137391 0.236960 0.034 Uiso 1 1 calc R
C12 C -0.8571(3) -0.12965(9) 0.54273(14) 0.0337(4) Uani 1 1 d .
H12A H -0.945700 -0.100112 0.568643 0.040 Uiso 1 1 calc R
H12B H -0.892225 -0.163652 0.581507 0.040 Uiso 1 1 calc R
C9 C -0.8176(2) -0.08879(7) 0.35021(13) 0.0263(3) Uani 1 1 d .
H9 H -0.897896 -0.056246 0.372464 0.032 Uiso 1 1 calc R
C15 C -0.3771(3) -0.04312(8) 0.54655(15) 0.0347(4) Uani 1 1 d .
H15A H -0.359331 -0.003356 0.534505 0.042 Uiso 1 1 calc R
H15B H -0.262645 -0.062943 0.515122 0.042 Uiso 1 1 calc R
C13 C -0.6365(3) -0.11426(7) 0.56793(13) 0.0273(4) Uani 1 1 d .
C17 C -0.5999(3) -0.08890(8) 0.68147(14) 0.0326(4) Uani 1 1 d .
H17 H -0.709040 -0.062185 0.696831 0.039 Uiso 1 1 calc R
C7 C -0.5240(3) -0.02631(7) 0.30546(14) 0.0309(4) Uani 1 1 d .
H7A H -0.613720 0.005347 0.316360 0.037 Uiso 1 1 calc R
H7B H -0.388093 -0.015233 0.326988 0.037 Uiso 1 1 calc R
C16 C -0.3991(3) -0.05631(9) 0.66992(15) 0.0392(4) Uani 1 1 d .
H16A H -0.285719 -0.078723 0.695192 0.047 Uiso 1 1 calc R
H16B H -0.403728 -0.022075 0.712269 0.047 Uiso 1 1 calc R
O3 O -0.2505(2) -0.17872(6) -0.16597(14) 0.0441(4) Uani 1 1 d .
H3 H -0.357567 -0.163407 -0.182557 0.066 Uiso 1 1 calc GR
C19 C -0.2793(4) -0.23714(10) -0.1633(2) 0.0556(6) Uani 1 1 d .
H19A H -0.328963 -0.249891 -0.233621 0.067 Uiso 1 1 calc R
H19B H -0.379983 -0.246482 -0.108376 0.067 Uiso 1 1 calc R
C20 C -0.0856(5) -0.26548(10) -0.1375(2) 0.0643(7) Uani 1 1 d .
H20A H -0.111937 -0.305025 -0.127451 0.077 Uiso 1 1 calc R
H20B H -0.034395 -0.250938 -0.068809 0.077 Uiso 1 1 calc R
C21 C 0.0748(5) -0.25870(12) -0.2228(3) 0.0739(9) Uani 1 1 d .
H21A H 0.031555 -0.276510 -0.289158 0.111 Uiso 1 1 calc GR
H21B H 0.198634 -0.275587 -0.197916 0.111 Uiso 1 1 calc GR
H21C H 0.097134 -0.219662 -0.236191 0.111 Uiso 1 1 calc GR
H1 H -1.043(5) -0.1388(11) -0.122(2) 0.057(8) Uiso 1 1 d .
C18 C -0.4969(3) -0.16486(8) 0.55254(14) 0.0330(4) Uani 1 1 d .
H18A H -0.506884 -0.177975 0.478592 0.050 Uiso 1 1 calc GR
H18B H -0.537169 -0.194087 0.601701 0.050 Uiso 1 1 calc GR
H18C H -0.359202 -0.154212 0.567680 0.050 Uiso 1 1 calc GR

loop_
_atom_site_aniso_label
_atom_site_aniso_U_11
_atom_site_aniso_U_22
_atom_site_aniso_U_33
_atom_site_aniso_U_23
_atom_site_aniso_U_13
_atom_site_aniso_U_12
O1 0.0336(6) 0.0390(7) 0.0210(5) -0.0021(5) 0.0003(5) -0.0064(5)
C8 0.0242(7) 0.0255(7) 0.0240(8) 0.0003(6) -0.0012(6) -0.0007(6)
O2 0.0312(7) 0.0704(9) 0.0225(6) 0.0059(6) 0.0005(5) 0.0067(7)
C3 0.0305(8) 0.0258(8) 0.0214(7) -0.0006(6) 0.0004(6) 0.0024(6)
C4 0.0271(8) 0.0265(8) 0.0241(7) 0.0027(6) 0.0037(7) -0.0005(6)
C5 0.0247(7) 0.0228(7) 0.0262(8) 0.0008(6) -0.0003(6) 0.0006(6)
C6 0.0280(8) 0.0332(8) 0.0274(8) 0.0041(6) -0.0011(7) -0.0068(7)
C10 0.0237(8) 0.0265(8) 0.0233(8) -0.0002(6) 0.0002(6) 0.0001(6)
C14 0.0260(8) 0.0284(8) 0.0262(8) -0.0028(6) -0.0034(6) 0.0013(6)
C2 0.0267(8) 0.0321(8) 0.0253(8) -0.0017(6) -0.0021(6) -0.0045(7)
C11 0.0296(8) 0.0475(10) 0.0227(8) 0.0019(7) -0.0001(7) -0.0110(8)
C1 0.0261(8) 0.0345(8) 0.0236(7) 0.0005(6) 0.0021(6) -0.0041(7)
C12 0.0275(8) 0.0526(11) 0.0211(8) 0.0018(7) 0.0004(6) -0.0054(8)
C9 0.0237(7) 0.0323(8) 0.0228(7) -0.0020(6) -0.0001(6) -0.0008(6)
C15 0.0323(9) 0.0393(9) 0.0326(9) -0.0001(7) -0.0090(8) -0.0061(8)
C13 0.0251(8) 0.0364(9) 0.0206(7) -0.0010(6) 0.0004(6) 0.0021(7)
C17 0.0291(8) 0.0461(10) 0.0225(8) -0.0035(7) -0.0030(7) 0.0077(8)
C7 0.0333(9) 0.0298(8) 0.0295(8) 0.0020(7) -0.0061(7) -0.0086(7)
C16 0.0385(10) 0.0496(11) 0.0295(9) -0.0054(8) -0.0084(8) -0.0017(9)
O3 0.0369(8) 0.0357(7) 0.0596(9) -0.0029(6) -0.0150(7) 0.0000(6)
C19 0.0592(14) 0.0400(11) 0.0675(15) 0.0002(11) 0.0020(13) -0.0135(10)
C20 0.088(2) 0.0348(11) 0.0705(16) 0.0097(11) -0.0189(15) -0.0010(12)
C21 0.0737(19) 0.0489(14) 0.099(2) -0.0120(14) 0.0001(18) 0.0164(14)
C18 0.0381(10) 0.0351(9) 0.0259(8) 0.0022(7) 0.0021(7) 0.0047(8)

loop_
_atom_type_symbol
_atom_type_description
_atom_type_scat_dispersion_real
_atom_type_scat_dispersion_imag
_atom_type_scat_source
C C 0.0181 0.0091 'International Tables Vol C Tables 4.2.6.8 and 6.1.1.4'
H H 0.0000 0.0000 'International Tables Vol C Tables 4.2.6.8 and 6.1.1.4'
O O 0.0492 0.0322 'International Tables Vol C Tables 4.2.6.8 and 6.1.1.4'

loop_
_geom_angle_atom_site_label_1
_geom_angle_atom_site_label_2
_geom_angle_atom_site_label_3
_geom_angle
C14 C8 C9 107.93(13)
C14 C8 C7 113.35(14)
C7 C8 C9 109.63(14)
O1 C3 C4 118.22(15)
O1 C3 C2 122.30(15)
C4 C3 C2 119.48(14)
C3 C4 C5 121.51(15)
C4 C5 C6 118.22(15)
C4 C5 C10 119.64(15)
C10 C5 C6 122.13(15)
C5 C6 C7 113.64(14)
C5 C10 C9 121.21(14)
C1 C10 C5 117.70(15)
C1 C10 C9 121.07(14)
C8 C14 C15 120.09(15)
C8 C14 C13 112.88(13)
C15 C14 C13 104.57(14)
C1 C2 C3 119.13(15)
C9 C11 C12 112.76(15)
C2 C1 C10 122.49(15)
C13 C12 C11 111.77(14)
C10 C9 C8 111.34(13)
C10 C9 C11 113.86(14)
C11 C9 C8 110.77(14)
C14 C15 C16 103.51(15)
C14 C13 C17 98.93(14)
C12 C13 C14 108.39(14)
C12 C13 C17 115.24(14)
C12 C13 C18 110.77(15)
C18 C13 C14 113.87(14)
C18 C13 C17 109.25(14)
O2 C17 C13 115.32(16)
O2 C17 C16 111.34(15)
C13 C17 C16 104.57(14)
C6 C7 C8 110.29(13)
C17 C16 C15 105.83(14)
O3 C19 C20 110.1(2)
C19 C20 C21 114.3(2)

loop_
_geom_bond_atom_site_label_1
_geom_bond_atom_site_label_2
_geom_bond_distance
O1 C3 1.3734(19)
C8 C14 1.517(2)
C8 C9 1.540(2)
C8 C7 1.525(2)
O2 C17 1.429(2)
C3 C4 1.380(2)
C3 C2 1.391(2)
C4 C5 1.398(2)
C5 C6 1.511(2)
C5 C10 1.404(2)
C6 C7 1.522(2)
C10 C1 1.396(2)
C10 C9 1.527(2)
C14 C15 1.533(2)
C14 C13 1.534(2)
C2 C1 1.388(2)
C11 C12 1.541(2)
C11 C9 1.537(2)
C12 C13 1.530(2)
C15 C16 1.549(3)
C13 C17 1.535(2)
C13 C18 1.532(2)
C17 C16 1.542(3)
O3 C19 1.411(3)
C19 C20 1.479(4)
C20 C21 1.494(5)
